data_2311215
loop_
_publ_author_name
'Manjunath, B. C.'
'Manjula, M.'
'Raghavendra, K. R.'
'Ajay Kumar, K.'
'Lokanath, N. K.'

_publ_section_title
;
 4-(Thio-phen-2-yl)-2-[4-(tri-fluoro-meth-yl)phen-yl]-2,3-di-hydro-1,5-benzo-thia-zepine.
;
_journal_coeditor_code JJ2182
_journal_issue 'Pt 3'
_journal_name_full 'Acta crystallographica. Section E, Structure reports online'
_journal_page_first o261
_journal_paper_doi 10.1107/S1600536814002529
_journal_volume 70
_journal_year 2014
_chemical_formula_iupac 'C20 H14 F3 N S2'
_chemical_formula_moiety 'C20 H14 F3 N S2'
_chemical_formula_sum 'C20 H14 F3 N S2'
_chemical_formula_weight 389.46
_chemical_name_systematic
;
4-(Thiophen-2-yl)-2-[4-(trifluoromethyl)phenyl]-2,3-dihydro-1,5-benzothiazepine
;
_space_group_IT_number 19
_space_group_name_Hall 'P 2ac 2ab'
_space_group_name_H-M_alt 'P 21 21 21'
_symmetry_cell_setting orthorhombic
_symmetry_space_group_name_Hall 'P 2ac 2ab'
_symmetry_space_group_name_H-M 'P 21 21 21'
_atom_sites_solution_hydrogens geom
_atom_sites_solution_primary direct
_atom_sites_solution_secondary difmap
_cell_angle_alpha 90
_cell_angle_beta 90
_cell_angle_gamma 90
_cell_formula_units_Z 4
_cell_length_a 9.847(2)
_cell_length_b 10.492(3)
_cell_length_c 17.819(4)
_cell_measurement_reflns_used 12103
_cell_measurement_temperature 296
_cell_measurement_theta_max 64.8
_cell_measurement_theta_min 4.9
_cell_volume 1841.0(8)
_computing_cell_refinement 'SAINT (Bruker, 2013)'
_computing_data_collection 'APEX2 (Bruker, 2013)'
_computing_data_reduction 'SAINT (Bruker, 2013)'
_computing_molecular_graphics 'Mercury (Macrae <i>et al.</i>, 2006)'
_computing_publication_material 'Mercury (Macrae <i>et al.</i>, 2006)'
_computing_structure_refinement 'SHELXL97 (Sheldrick, 2008)'
_computing_structure_solution 'SHELXS97 (Sheldrick, 2008)'
_diffrn_ambient_temperature 296
_diffrn_detector_area_resol_mean 10.7
_diffrn_measured_fraction_theta_full 0.974
_diffrn_measured_fraction_theta_max 0.975
_diffrn_measurement_device_type 'Bruker X8 Proteum'
_diffrn_measurement_method '\f and \w scans'
_diffrn_radiation_monochromator 'Helios multilayer optics'
_diffrn_radiation_source 'Bruker MicroStar microfocus rotating anode'
_diffrn_radiation_type CuK\a
_diffrn_radiation_wavelength 1.54178
_diffrn_reflns_av_R_equivalents 0.0559
_diffrn_reflns_av_sigmaI/netI 0.0477
_diffrn_reflns_limit_h_max 11
_diffrn_reflns_limit_h_min -11
_diffrn_reflns_limit_k_max 12
_diffrn_reflns_limit_k_min -8
_diffrn_reflns_limit_l_max 20
_diffrn_reflns_limit_l_min -20
_diffrn_reflns_number 12103
_diffrn_reflns_reduction_process
;
;
_diffrn_reflns_theta_full 64.82
_diffrn_reflns_theta_max 64.82
_diffrn_reflns_theta_min 4.89
_exptl_absorpt_coefficient_mu 2.915
_exptl_absorpt_correction_T_max 0.622
_exptl_absorpt_correction_T_min 0.593
_exptl_absorpt_correction_type multi-scan
_exptl_absorpt_process_details '(SADABS; Bruker, 2013'
_exptl_crystal_colour 'light yellow'
_exptl_crystal_density_diffrn 1.405
_exptl_crystal_density_method 'Not Measured'
_exptl_crystal_description needle
_exptl_crystal_F_000 800
_exptl_crystal_size_max 0.200
_exptl_crystal_size_mid 0.190
_exptl_crystal_size_min 0.180
_refine_diff_density_max 0.942
_refine_diff_density_min -0.512
_refine_ls_abs_structure_details 'Flack (1983), 1270 Friedel pairs'
_refine_ls_abs_structure_Flack 0.0(3)
_refine_ls_extinction_coef 0.017(3)
_refine_ls_extinction_expression FC^*^=KFC[1+0.001XFC^2^\L^3^/SIN(2\Q)]^-1/4^
_refine_ls_extinction_method shelxl
_refine_ls_goodness_of_fit_ref 1.034
_refine_ls_hydrogen_treatment constr
_refine_ls_matrix_type full
_refine_ls_number_parameters 237
_refine_ls_number_reflns 3028
_refine_ls_number_restraints 0
_refine_ls_restrained_S_all 1.034
_refine_ls_R_factor_all 0.0961
_refine_ls_R_factor_gt 0.0846
_refine_ls_shift/su_max 0.000
_refine_ls_shift/su_mean 0.000
_refine_ls_structure_factor_coef Fsqd
_refine_ls_weighting_details 'calc w=1/[\s^2^(Fo^2^)+(0.1979P)^2^]  where P=(Fo^2^+2Fc^2^)/3'
_refine_ls_weighting_scheme calc
_refine_ls_wR_factor_gt 0.2161
_refine_ls_wR_factor_ref 0.2394
_reflns_number_gt 2547
_reflns_number_total 3028
_reflns_threshold_expression I>2\s(I)
_cod_data_source_file jj2182sup1.cif
_cod_data_source_block I
_cod_database_code 2311215

loop_
_symmetry_equiv_pos_site_id
_symmetry_equiv_pos_as_xyz
1 x,y,z
2 1/2-x,-y,1/2+z
3 1/2+x,1/2-y,-z
4 -x,1/2+y,1/2-z

loop_
_atom_site_aniso_label
_atom_site_aniso_U_11
_atom_site_aniso_U_22
_atom_site_aniso_U_33
_atom_site_aniso_U_12
_atom_site_aniso_U_13
_atom_site_aniso_U_23
S1 0.0843(11) 0.0942(13) 0.0738(11) -0.0174(9) -0.0048(8) -0.0297(9)
S9 0.0687(9) 0.0503(7) 0.0634(9) 0.0168(6) 0.0018(7) 0.0040(5)
F24 0.190(8) 0.307(12) 0.275(12) -0.134(8) 0.144(8) -0.238(11)
F25 0.64(3) 0.152(6) 0.076(4) 0.034(12) -0.127(9) -0.021(4)
F26 0.200(7) 0.123(4) 0.093(4) -0.086(4) 0.037(4) -0.050(3)
N12 0.063(3) 0.050(2) 0.052(3) -0.002(2) 0.010(2) -0.0088(18)
C2 0.073(4) 0.106(6) 0.133(8) -0.017(4) -0.026(5) -0.019(6)
C3 0.067(4) 0.104(6) 0.132(8) -0.018(4) 0.003(5) -0.001(6)
C4 0.051(3) 0.070(3) 0.074(4) -0.003(2) 0.011(3) 0.004(3)
C5 0.053(3) 0.050(3) 0.057(3) 0.004(2) -0.001(2) 0.003(2)
C6 0.054(3) 0.046(2) 0.050(3) 0.008(2) 0.005(2) 0.002(2)
C7 0.055(3) 0.042(2) 0.046(3) 0.004(2) 0.004(2) -0.005(2)
C8 0.064(3) 0.045(2) 0.044(3) 0.004(2) 0.001(2) -0.0035(19)
C10 0.057(3) 0.040(2) 0.060(3) 0.008(2) 0.000(2) -0.005(2)
C11 0.050(2) 0.050(2) 0.055(3) -0.002(2) 0.012(2) -0.010(2)
C13 0.049(3) 0.067(3) 0.088(4) 0.005(3) -0.008(3) -0.008(3)
C14 0.054(3) 0.064(3) 0.095(5) -0.010(3) 0.002(3) -0.002(3)
C15 0.063(3) 0.067(4) 0.089(5) -0.005(3) 0.017(4) 0.003(3)
C16 0.075(4) 0.064(3) 0.057(3) -0.007(3) 0.018(3) -0.001(3)
C17 0.052(2) 0.039(2) 0.043(2) -0.0020(19) 0.0043(19) 0.0005(19)
C18 0.057(3) 0.045(2) 0.049(3) -0.007(2) 0.004(2) 0.005(2)
C19 0.061(3) 0.057(3) 0.049(3) -0.014(2) 0.008(2) 0.000(2)
C20 0.053(3) 0.049(2) 0.046(3) -0.004(2) 0.005(2) 0.000(2)
C21 0.066(3) 0.055(3) 0.053(3) -0.009(2) 0.010(3) -0.003(2)
C22 0.067(3) 0.053(3) 0.054(3) -0.016(2) 0.014(2) -0.005(2)
C23 0.087(4) 0.080(4) 0.047(3) -0.026(4) 0.018(3) -0.012(3)

loop_
_atom_site_type_symbol
_atom_site_label
_atom_site_fract_x
_atom_site_fract_y
_atom_site_fract_z
_atom_site_U_iso_or_equiv
_atom_site_thermal_displace_type
_atom_site_calc_flag
_atom_site_refinement_flags
_atom_site_occupancy
S S1 0.3240(2) 0.99443(19) 0.41340(10) 0.0841(7) Uani d . 1.000
S S9 -0.00510(15) 0.88544(12) 0.20297(9) 0.0608(5) Uani d . 1.000
F F24 0.2469(9) 0.4640(10) -0.1093(6) 0.257(6) Uani d . 1.000
F F25 0.0847(19) 0.5559(8) -0.1388(4) 0.289(10) Uani d . 1.000
F F26 0.0674(7) 0.3951(6) -0.0787(3) 0.139(3) Uani d . 1.000
N N12 0.1053(5) 0.8288(4) 0.3632(3) 0.0550(16) Uani d . 1.000
C C2 0.4905(8) 1.0319(9) 0.4023(6) 0.104(4) Uani d . 1.000
C C3 0.5488(8) 0.9699(9) 0.3449(7) 0.101(4) Uani d . 1.000
C C4 0.4592(6) 0.8887(6) 0.3089(4) 0.0650(19) Uani d . 1.000
C C5 0.3308(5) 0.8882(5) 0.3403(3) 0.0533(17) Uani d . 1.000
C C6 0.2105(5) 0.8181(5) 0.3202(3) 0.0500(16) Uani d . 1.000
C C7 0.2105(5) 0.7370(5) 0.2509(3) 0.0477(16) Uani d . 1.000
C C8 0.1595(5) 0.8108(4) 0.1818(3) 0.0510(16) Uani d . 1.000
C C10 -0.0758(6) 0.7848(5) 0.2719(3) 0.0523(16) Uani d . 1.000
C C11 -0.0168(5) 0.7715(5) 0.3428(3) 0.0517(14) Uani d . 1.000
C C13 -0.2004(6) 0.7269(6) 0.2580(4) 0.0680(19) Uani d . 1.000
C C14 -0.2705(6) 0.6610(6) 0.3132(5) 0.071(2) Uani d . 1.000
C C15 -0.2116(7) 0.6511(6) 0.3834(5) 0.073(2) Uani d . 1.000
C C16 -0.0877(7) 0.7058(6) 0.3996(4) 0.0653(19) Uani d . 1.000
C C17 0.1511(5) 0.7293(4) 0.1124(3) 0.0447(12) Uani d . 1.000
C C18 0.2330(6) 0.7568(5) 0.0509(3) 0.0503(16) Uani d . 1.000
C C19 0.2279(6) 0.6822(5) -0.0137(3) 0.0557(17) Uani d . 1.000
C C20 0.1419(5) 0.5784(5) -0.0162(3) 0.0493(16) Uani d . 1.000
C C21 0.0616(6) 0.5477(5) 0.0452(3) 0.0580(17) Uani d . 1.000
C C22 0.0667(6) 0.6223(5) 0.1088(3) 0.0580(17) Uani d . 1.000
C C23 0.1334(7) 0.4983(7) -0.0842(3) 0.071(2) Uani d . 1.000
H H2 0.53640 1.08950 0.43280 0.1250 Uiso c R 1.000
H H3 0.63920 0.98020 0.33100 0.1210 Uiso c R 1.000
H H4 0.48310 0.83940 0.26760 0.0780 Uiso c R 1.000
H H7A 0.15280 0.66340 0.25910 0.0570 Uiso c R 1.000
H H7B 0.30190 0.70660 0.24150 0.0570 Uiso c R 1.000
H H8 0.22470 0.87940 0.17180 0.0610 Uiso c R 1.000
H H13 -0.23780 0.73260 0.21020 0.0820 Uiso c R 1.000
H H14 -0.35470 0.62440 0.30330 0.0850 Uiso c R 1.000
H H15 -0.25690 0.60620 0.42080 0.0880 Uiso c R 1.000
H H16 -0.05120 0.69950 0.44760 0.0790 Uiso c R 1.000
H H18 0.29200 0.82590 0.05300 0.0600 Uiso c R 1.000
H H19 0.28190 0.70230 -0.05490 0.0660 Uiso c R 1.000
H H21 0.00450 0.47720 0.04340 0.0700 Uiso c R 1.000
H H22 0.01320 0.60120 0.14990 0.0700 Uiso c R 1.000

loop_
_atom_type_symbol
_atom_type_description
_atom_type_scat_dispersion_real
_atom_type_scat_dispersion_imag
_atom_type_scat_source
C C 0.0181 0.0091 ' International Tables Vol C Tables 4.2.6.8 and 6.1.1.4'
H H 0.0000 0.0000 ' International Tables Vol C Tables 4.2.6.8 and 6.1.1.4'
F F 0.0727 0.0534 ' International Tables Vol C Tables 4.2.6.8 and 6.1.1.4'
N N 0.0311 0.0180 ' International Tables Vol C Tables 4.2.6.8 and 6.1.1.4'
S S 0.3331 0.5567 ' International Tables Vol C Tables 4.2.6.8 and 6.1.1.4'

loop_
_geom_angle_atom_site_label_1
_geom_angle_atom_site_label_2
_geom_angle_atom_site_label_3
_geom_angle
_geom_angle_publ_flag
C2 S1 C5 91.4(4) yes
C8 S9 C10 103.6(2) yes
C6 N12 C11 120.0(5) yes
S1 C2 C3 113.0(7) yes
C2 C3 C4 112.3(7) no
C3 C4 C5 113.4(7) no
S1 C5 C4 109.9(4) yes
S1 C5 C6 119.3(4) yes
C4 C5 C6 130.8(5) no
N12 C6 C5 117.9(5) yes
N12 C6 C7 122.5(5) yes
C5 C6 C7 119.7(4) no
C6 C7 C8 111.9(4) no
S9 C8 C7 109.7(4) yes
S9 C8 C17 111.2(3) yes
C7 C8 C17 112.9(4) no
S9 C10 C11 121.7(4) yes
S9 C10 C13 119.1(5) yes
C11 C10 C13 118.9(5) no
N12 C11 C10 123.5(5) yes
N12 C11 C16 116.8(5) yes
C10 C11 C16 119.5(5) no
C10 C13 C14 122.0(6) no
C13 C14 C15 118.1(6) no
C14 C15 C16 122.0(7) no
C11 C16 C15 119.4(7) no
C8 C17 C18 119.8(4) no
C8 C17 C22 121.8(5) no
C18 C17 C22 118.4(5) no
C17 C18 C19 120.9(5) no
C18 C19 C20 119.5(5) no
C19 C20 C21 120.5(5) no
C19 C20 C23 120.7(5) no
C21 C20 C23 118.8(5) no
C20 C21 C22 119.7(5) no
C17 C22 C21 121.0(5) no
F24 C23 F25 101.8(10) yes
F24 C23 F26 103.8(8) yes
F24 C23 C20 113.9(7) yes
F25 C23 F26 106.2(8) yes
F25 C23 C20 112.8(7) yes
F26 C23 C20 116.9(5) yes
S1 C2 H2 123.00 no
C3 C2 H2 124.00 no
C2 C3 H3 124.00 no
C4 C3 H3 124.00 no
C3 C4 H4 123.00 no
C5 C4 H4 123.00 no
C6 C7 H7A 109.00 no
C6 C7 H7B 109.00 no
C8 C7 H7A 109.00 no
C8 C7 H7B 109.00 no
H7A C7 H7B 108.00 no
S9 C8 H8 108.00 no
C7 C8 H8 108.00 no
C17 C8 H8 108.00 no
C10 C13 H13 119.00 no
C14 C13 H13 119.00 no
C13 C14 H14 121.00 no
C15 C14 H14 121.00 no
C14 C15 H15 119.00 no
C16 C15 H15 119.00 no
C11 C16 H16 120.00 no
C15 C16 H16 120.00 no
C17 C18 H18 119.00 no
C19 C18 H18 120.00 no
C18 C19 H19 120.00 no
C20 C19 H19 120.00 no
C20 C21 H21 120.00 no
C22 C21 H21 120.00 no
C17 C22 H22 119.00 no
C21 C22 H22 119.00 no

loop_
_geom_bond_atom_site_label_1
_geom_bond_atom_site_label_2
_geom_bond_distance
_geom_bond_publ_flag
S1 C2 1.698(8) yes
S1 C5 1.716(6) yes
S9 C8 1.839(5) yes
S9 C10 1.763(6) yes
F24 C23 1.256(11) yes
F25 C23 1.242(12) yes
F26 C23 1.267(10) yes
N12 C6 1.293(7) yes
N12 C11 1.393(7) yes
C2 C3 1.341(15) no
C3 C4 1.384(12) no
C4 C5 1.383(8) no
C5 C6 1.440(7) no
C6 C7 1.500(8) no
C7 C8 1.539(7) no
C8 C17 1.506(7) no
C10 C11 1.398(8) no
C10 C13 1.391(8) no
C11 C16 1.410(9) no
C13 C14 1.386(10) no
C14 C15 1.383(12) no
C15 C16 1.379(10) no
C17 C18 1.391(8) no
C17 C22 1.398(7) no
C18 C19 1.393(8) no
C19 C20 1.380(8) no
C20 C21 1.388(8) no
C20 C23 1.477(8) no
C21 C22 1.378(8) no
C2 H2 0.9300 no
C3 H3 0.9300 no
C4 H4 0.9300 no
C7 H7A 0.9700 no
C7 H7B 0.9700 no
C8 H8 0.9800 no
C13 H13 0.9300 no
C14 H14 0.9300 no
C15 H15 0.9300 no
C16 H16 0.9300 no
C18 H18 0.9300 no
C19 H19 0.9300 no
C21 H21 0.9300 no
C22 H22 0.9300 no

loop_
_geom_hbond_atom_site_label_D
_geom_hbond_atom_site_label_H
_geom_hbond_atom_site_label_A
_geom_hbond_site_symmetry_A
_geom_hbond_distance_DH
_geom_hbond_distance_HA
_geom_hbond_distance_DA
_geom_hbond_angle_DHA
_geom_hbond_publ_flag
C21 H21 N12 4_545 0.9300 2.5200 3.262(7) 137.00 yes

loop_
_geom_torsion_atom_site_label_1
_geom_torsion_atom_site_label_2
_geom_torsion_atom_site_label_3
_geom_torsion_atom_site_label_4
_geom_torsion
_geom_torsion_publ_flag
C5 S1 C2 C3 1.5(8) no
C2 S1 C5 C4 -1.9(5) no
C2 S1 C5 C6 179.5(5) no
C10 S9 C8 C7 -27.7(4) no
C10 S9 C8 C17 97.9(4) no
C8 S9 C10 C11 65.2(5) no
C8 S9 C10 C13 -121.2(5) no
C6 N12 C11 C16 135.8(6) no
C11 N12 C6 C5 174.6(5) no
C11 N12 C6 C7 -4.9(8) no
C6 N12 C11 C10 -49.5(7) no
S1 C2 C3 C4 -0.7(11) no
C2 C3 C4 C5 -0.7(11) no
C3 C4 C5 S1 1.8(8) no
C3 C4 C5 C6 -179.8(7) no
S1 C5 C6 N12 -6.9(7) no
C4 C5 C6 N12 174.9(6) no
C4 C5 C6 C7 -5.6(9) no
S1 C5 C6 C7 172.7(4) no
N12 C6 C7 C8 87.7(6) no
C5 C6 C7 C8 -91.8(6) no
C6 C7 C8 C17 -176.8(4) no
C6 C7 C8 S9 -52.1(5) no
C7 C8 C17 C18 -116.1(5) no
S9 C8 C17 C18 120.0(5) no
S9 C8 C17 C22 -62.8(5) no
C7 C8 C17 C22 61.1(6) no
S9 C10 C11 C16 170.3(4) no
C13 C10 C11 N12 -177.9(5) no
S9 C10 C13 C14 -171.0(5) no
C11 C10 C13 C14 2.8(9) no
C13 C10 C11 C16 -3.3(8) no
S9 C10 C11 N12 -4.3(8) no
N12 C11 C16 C15 177.7(5) no
C10 C11 C16 C15 2.7(9) no
C10 C13 C14 C15 -1.5(10) no
C13 C14 C15 C16 0.8(10) no
C14 C15 C16 C11 -1.5(10) no
C8 C17 C18 C19 179.5(5) no
C22 C17 C18 C19 2.1(8) no
C8 C17 C22 C21 -179.1(5) no
C18 C17 C22 C21 -1.8(8) no
C17 C18 C19 C20 -1.0(8) no
C18 C19 C20 C21 -0.4(8) no
C18 C19 C20 C23 179.4(5) no
C19 C20 C21 C22 0.7(8) no
C23 C20 C21 C22 -179.1(5) no
C19 C20 C23 F24 49.1(9) no
C19 C20 C23 F25 -66.2(11) no
C19 C20 C23 F26 170.3(6) no
C21 C20 C23 F24 -131.0(8) no
C21 C20 C23 F25 113.6(11) no
C21 C20 C23 F26 -9.9(9) no
C20 C21 C22 C17 0.4(8) no
